data_7056210
loop_
_publ_author_name
'Pog\'any, Luk\'a\<s'
'Moncol, Jan'
'Pavlik, Jan'
'Salitros, Ivan'

_publ_section_title
;
 Series of High Spin Mononuclear Iron(III) Complexes with Schiff Base
 ligands derived from 2-hydroxybenzophenones
;
_journal_name_full 'New J. Chem.'
_journal_paper_doi 10.1039/C7NJ00617A
_journal_year 2017
_chemical_formula_moiety 'C35 H35 Fe N4 O3'
_chemical_formula_sum 'C35 H35 Fe N4 O3'
_chemical_formula_weight 615.52
_space_group_crystal_system monoclinic
_space_group_IT_number 14
_space_group_name_Hall '-P 2yn'
_space_group_name_H-M_alt 'P 1 21/n 1'
_symmetry_space_group_name_Hall '-P 2yn'
_symmetry_space_group_name_H-M 'P 1 21/n 1'
_atom_sites_solution_hydrogens geom
_atom_sites_solution_primary iterative
_audit_creation_date 2017-01-05
_audit_creation_method
;
Olex2 1.2
(compiled 2016.11.30 svn.r3356 for OlexSys, GUI svn.r5269)
;
_audit_update_record
;
2017-01-05 deposited with the CCDC.
2017-05-22 downloaded from the CCDC.
;
_cell_angle_alpha 90
_cell_angle_beta 103.679(2)
_cell_angle_gamma 90
_cell_formula_units_Z 4
_cell_length_a 10.1275(3)
_cell_length_b 15.4288(4)
_cell_length_c 19.3778(6)
_cell_measurement_reflns_used 29342
_cell_measurement_temperature 110
_cell_measurement_theta_max 71.74
_cell_measurement_theta_min 3.70
_cell_volume 2942.00(15)
_computing_cell_refinement 'STOE X-AREA'
_computing_data_collection 'STOE X-AREA'
_computing_data_reduction 'STOE X-RED'
_computing_molecular_graphics 'Olex2 (Dolomanov et al., 2009)'
_computing_publication_material 'Olex2 (Dolomanov et al., 2009)'
_computing_structure_refinement 'ShelXL (Sheldrick, 2015)'
_computing_structure_solution
;
Superflip (Palatinus & Chapuis, 2007;Palatinus & van der Lee, 2008;
Palatinus et al., 2012)
;
_diffrn_ambient_temperature 110.0
_diffrn_detector Pilatus300K
_diffrn_detector_area_resol_mean 5.81
_diffrn_detector_type STOE
_diffrn_measured_fraction_theta_full 0.981
_diffrn_measured_fraction_theta_max 0.959
_diffrn_measurement_device_type 'Stoe StadiVari'
_diffrn_measurement_method '\w scans'
_diffrn_radiation_collimation '0.6 mm diameter'
_diffrn_radiation_monochromator 'Graded multilayer mirror'
_diffrn_radiation_polarisn_norm 270
_diffrn_radiation_type 'Cu K\a'
_diffrn_radiation_wavelength 1.54186
_diffrn_reflns_av_R_equivalents 0.0430
_diffrn_reflns_av_unetI/netI 0.0655
_diffrn_reflns_Laue_measured_fraction_full 0.981
_diffrn_reflns_Laue_measured_fraction_max 0.959
_diffrn_reflns_limit_h_max 12
_diffrn_reflns_limit_h_min -6
_diffrn_reflns_limit_k_max 18
_diffrn_reflns_limit_k_min -17
_diffrn_reflns_limit_l_max 23
_diffrn_reflns_limit_l_min -22
_diffrn_reflns_number 35699
_diffrn_reflns_point_group_measured_fraction_full 0.981
_diffrn_reflns_point_group_measured_fraction_max 0.959
_diffrn_reflns_theta_full 67.686
_diffrn_reflns_theta_max 71.298
_diffrn_reflns_theta_min 3.704
_diffrn_source 'Genix3D Cu HF'
_diffrn_source_current 0.600
_diffrn_source_power 0.030
_diffrn_source_voltage 50
_exptl_absorpt_coefficient_mu 4.456
_exptl_absorpt_correction_T_max 0.597
_exptl_absorpt_correction_T_min 0.569
_exptl_absorpt_correction_type multi-scan
_exptl_absorpt_process_details X-AREA
_exptl_crystal_colour 'reddish black'
_exptl_crystal_colour_modifier reddish
_exptl_crystal_colour_primary black
_exptl_crystal_density_diffrn 1.390
_exptl_crystal_description block
_exptl_crystal_F_000 1292
_exptl_crystal_size_max 0.18
_exptl_crystal_size_mid 0.07
_exptl_crystal_size_min 0.05
_refine_diff_density_max 0.233
_refine_diff_density_min -0.279
_refine_diff_density_rms 0.040
_refine_ls_extinction_method none
_refine_ls_goodness_of_fit_ref 0.820
_refine_ls_hydrogen_treatment constr
_refine_ls_matrix_type full
_refine_ls_number_parameters 392
_refine_ls_number_reflns 5477
_refine_ls_number_restraints 0
_refine_ls_restrained_S_all 0.820
_refine_ls_R_factor_all 0.0395
_refine_ls_R_factor_gt 0.0258
_refine_ls_shift/su_max 0.001
_refine_ls_shift/su_mean 0.000
_refine_ls_structure_factor_coef Fsqd
_refine_ls_weighting_details 'w=1/[\s^2^(Fo^2^)+(0.0166P)^2^] where P=(Fo^2^+2Fc^2^)/3'
_refine_ls_weighting_scheme calc
_refine_ls_wR_factor_gt 0.0470
_refine_ls_wR_factor_ref 0.0481
_reflns_Friedel_coverage 0.000
_reflns_number_gt 3916
_reflns_number_total 5477
_reflns_threshold_expression 'I > 2\s(I)'
_cod_data_source_file c7nj00617a2.cif
_cod_data_source_block lp220-5
_cod_database_code 7056210
_shelx_space_group_comment
;
The symmetry employed for this shelxl refinement is uniquely defined
by the following loop, which should always be used as a source of
symmetry information in preference to the above space-group names.
They are only intended as comments.
;
_shelx_estimated_absorpt_t_max 0.808
_shelx_estimated_absorpt_t_min 0.501
_olex2_refinement_description
;
1. Fixed Uiso
 At 1.2 times of:
  All C(H) groups, All C(H,H) groups, All N(H) groups
 At 1.5 times of:
  All C(H,H,H) groups
2.a Ternary CH refined with riding coordinates:
 N2(H2)
2.b Secondary CH2 refined with riding coordinates:
 C14(H14A,H14B), C15(H15A,H15B), C16(H16A,H16B), C17(H17A,H17B)
2.c Aromatic/amide H refined with riding coordinates:
 C3(H3), C5(H5), C9(H9), C10(H10), C11(H11), C12(H12), C13(H13), C20(H20),
 C21(H21), C22(H22), C23(H23), C24(H24), C26(H26), C28(H28)
2.d Idealised Me refined as rotating group:
 C31(H31A,H31B,H31C), C32(H32A,H32B,H32C), C33(H33A,H33B,H33C), C34(H34A,H34B,
 H34C)
;
_shelx_shelxl_version_number 2016/6
_olex2_submission_special_instructions 'No special instructions were received'

loop_
_space_group_symop_operation_xyz
'x, y, z'
'-x+1/2, y+1/2, -z+1/2'
'-x, -y, -z'
'x-1/2, -y-1/2, z-1/2'

loop_
_atom_site_label
_atom_site_type_symbol
_atom_site_fract_x
_atom_site_fract_y
_atom_site_fract_z
_atom_site_U_iso_or_equiv
_atom_site_adp_type
_atom_site_occupancy
_atom_site_site_symmetry_order
_atom_site_calc_flag
_atom_site_refinement_flags_posn
Fe1 Fe 0.43050(3) 0.84707(2) 0.52666(2) 0.01378(7) Uani 1 1 d .
O1 O 0.31268(11) 0.91407(7) 0.45037(6) 0.0162(2) Uani 1 1 d .
O2 O 0.28200(11) 0.77329(7) 0.52985(6) 0.0172(3) Uani 1 1 d .
O3 O 0.32455(17) 1.00128(10) 0.68882(8) 0.0553(5) Uani 1 1 d .
N1 N 0.49224(14) 0.79018(8) 0.43671(7) 0.0154(3) Uani 1 1 d .
N2 N 0.64205(14) 0.89227(8) 0.54002(7) 0.0168(3) Uani 1 1 d .
H2 H 0.641804 0.957075 0.540750 0.020 Uiso 1 1 calc R
N3 N 0.55044(14) 0.74314(8) 0.59175(7) 0.0146(3) Uani 1 1 d .
N4 N 0.42131(15) 0.93301(9) 0.60319(7) 0.0200(3) Uani 1 1 d .
C1 C 0.22582(17) 0.86963(10) 0.40011(8) 0.0147(4) Uani 1 1 d .
C2 C 0.08640(17) 0.89265(10) 0.38307(8) 0.0160(4) Uani 1 1 d .
C3 C -0.00549(16) 0.84522(11) 0.33325(8) 0.0171(3) Uani 1 1 d .
H3 H -0.098510 0.861672 0.322650 0.020 Uiso 1 1 calc R
C4 C 0.03274(17) 0.77396(10) 0.29775(8) 0.0166(4) Uani 1 1 d .
C5 C 0.16901(17) 0.75331(10) 0.31262(8) 0.0161(4) Uani 1 1 d .
H5 H 0.197929 0.706631 0.287793 0.019 Uiso 1 1 calc R
C6 C 0.26713(17) 0.79913(10) 0.36348(8) 0.0150(4) Uani 1 1 d .
C7 C 0.41044(17) 0.77543(10) 0.37553(8) 0.0146(4) Uani 1 1 d .
C8 C 0.46134(16) 0.73808(10) 0.31517(8) 0.0159(4) Uani 1 1 d .
C9 C 0.46819(16) 0.64891(12) 0.30637(8) 0.0205(4) Uani 1 1 d .
H9 H 0.436718 0.610828 0.337539 0.025 Uiso 1 1 calc R
C10 C 0.52099(18) 0.61555(12) 0.25206(9) 0.0243(4) Uani 1 1 d .
H10 H 0.525196 0.554593 0.245997 0.029 Uiso 1 1 calc R
C11 C 0.56726(18) 0.67030(12) 0.20696(9) 0.0262(4) Uani 1 1 d .
H11 H 0.604613 0.647152 0.170299 0.031 Uiso 1 1 calc R
C12 C 0.55939(18) 0.75907(12) 0.21499(9) 0.0263(4) Uani 1 1 d .
H12 H 0.590553 0.796847 0.183516 0.032 Uiso 1 1 calc R
C13 C 0.50629(17) 0.79298(11) 0.26872(9) 0.0213(4) Uani 1 1 d .
H13 H 0.500536 0.854002 0.273878 0.026 Uiso 1 1 calc R
C14 C 0.63913(17) 0.77977(11) 0.44800(9) 0.0174(4) Uani 1 1 d .
H14A H 0.663885 0.769478 0.402222 0.021 Uiso 1 1 calc R
H14B H 0.670908 0.729951 0.479785 0.021 Uiso 1 1 calc R
C15 C 0.70354(17) 0.86372(10) 0.48187(8) 0.0181(4) Uani 1 1 d .
H15A H 0.802271 0.854687 0.500754 0.022 Uiso 1 1 calc R
H15B H 0.691468 0.909636 0.445217 0.022 Uiso 1 1 calc R
C16 C 0.71423(17) 0.86141(10) 0.61105(8) 0.0189(4) Uani 1 1 d .
H16A H 0.679006 0.892257 0.647766 0.023 Uiso 1 1 calc R
H16B H 0.812240 0.874822 0.618808 0.023 Uiso 1 1 calc R
C17 C 0.69604(17) 0.76486(10) 0.61853(9) 0.0174(4) Uani 1 1 d .
H17A H 0.751205 0.732981 0.590986 0.021 Uiso 1 1 calc R
H17B H 0.726826 0.747740 0.669026 0.021 Uiso 1 1 calc R
C18 C 0.51273(16) 0.66381(10) 0.59799(8) 0.0134(3) Uani 1 1 d .
C19 C 0.61874(16) 0.59472(10) 0.62231(8) 0.0139(3) Uani 1 1 d .
C20 C 0.66311(17) 0.54676(10) 0.57122(9) 0.0175(4) Uani 1 1 d .
H20 H 0.621879 0.555297 0.522319 0.021 Uiso 1 1 calc R
C21 C 0.76674(18) 0.48678(11) 0.59108(10) 0.0225(4) Uani 1 1 d .
H21 H 0.795652 0.453881 0.555892 0.027 Uiso 1 1 calc R
C22 C 0.82837(18) 0.47468(11) 0.66228(10) 0.0222(4) Uani 1 1 d .
H22 H 0.901741 0.435073 0.675912 0.027 Uiso 1 1 calc R
C23 C 0.78289(18) 0.52024(11) 0.71317(9) 0.0213(4) Uani 1 1 d .
H23 H 0.823831 0.510925 0.762002 0.026 Uiso 1 1 calc R
C24 C 0.67771(17) 0.57971(10) 0.69381(9) 0.0181(4) Uani 1 1 d .
H24 H 0.645995 0.610148 0.729343 0.022 Uiso 1 1 calc R
C25 C 0.37022(16) 0.63710(10) 0.58182(8) 0.0138(3) Uani 1 1 d .
C26 C 0.33651(17) 0.55354(10) 0.60168(8) 0.0160(4) Uani 1 1 d .
H26 H 0.408113 0.514376 0.620962 0.019 Uiso 1 1 calc R
C27 C 0.20470(17) 0.52617(10) 0.59441(8) 0.0172(4) Uani 1 1 d .
C28 C 0.10072(17) 0.58485(10) 0.56509(8) 0.0176(4) Uani 1 1 d .
H28 H 0.008982 0.567320 0.559958 0.021 Uiso 1 1 calc R
C29 C 0.12649(16) 0.66696(10) 0.54342(8) 0.0151(4) Uani 1 1 d .
C30 C 0.26281(16) 0.69461(10) 0.55128(8) 0.0137(4) Uani 1 1 d .
C31 C 0.03966(18) 0.96393(11) 0.42403(9) 0.0221(4) Uani 1 1 d .
H31A H 0.064593 0.950061 0.474812 0.033 Uiso 1 1 calc GR
H31B H -0.059254 0.969920 0.408367 0.033 Uiso 1 1 calc GR
H31C H 0.083049 1.018461 0.415720 0.033 Uiso 1 1 calc GR
C32 C -0.07174(17) 0.72313(11) 0.24489(9) 0.0221(4) Uani 1 1 d .
H32A H -0.131362 0.692330 0.269757 0.033 Uiso 1 1 calc GR
H32B H -0.025802 0.681170 0.220610 0.033 Uiso 1 1 calc GR
H32C H -0.125991 0.762847 0.209918 0.033 Uiso 1 1 calc GR
C33 C 0.01413(17) 0.72937(11) 0.51218(10) 0.0217(4) Uani 1 1 d .
H33A H 0.027229 0.783352 0.539612 0.032 Uiso 1 1 calc GR
H33B H -0.073577 0.703693 0.513840 0.032 Uiso 1 1 calc GR
H33C H 0.015527 0.741726 0.462756 0.032 Uiso 1 1 calc GR
C34 C 0.17123(19) 0.43824(11) 0.61965(10) 0.0254(4) Uani 1 1 d .
H34A H 0.241579 0.396654 0.614749 0.038 Uiso 1 1 calc GR
H34B H 0.082984 0.419016 0.590985 0.038 Uiso 1 1 calc GR
H34C H 0.167358 0.441897 0.669624 0.038 Uiso 1 1 calc GR
C35 C 0.3703(2) 0.96472(11) 0.64459(10) 0.0277(4) Uani 1 1 d .

loop_
_atom_site_aniso_label
_atom_site_aniso_U_11
_atom_site_aniso_U_22
_atom_site_aniso_U_33
_atom_site_aniso_U_23
_atom_site_aniso_U_13
_atom_site_aniso_U_12
Fe1 0.01356(15) 0.01195(13) 0.01484(13) 0.00101(12) 0.00139(9) 0.00057(12)
O1 0.0152(7) 0.0130(6) 0.0181(6) -0.0001(5) -0.0006(5) -0.0007(5)
O2 0.0153(7) 0.0140(6) 0.0219(6) 0.0041(5) 0.0036(5) 0.0012(5)
O3 0.0780(13) 0.0497(10) 0.0482(10) -0.0042(8) 0.0347(9) 0.0179(8)
N1 0.0132(9) 0.0143(7) 0.0172(7) 0.0015(6) 0.0009(6) 0.0012(6)
N2 0.0174(9) 0.0118(7) 0.0193(7) 0.0009(6) 0.0006(6) -0.0002(6)
N3 0.0125(8) 0.0150(7) 0.0149(7) 0.0006(6) 0.0007(6) -0.0001(5)
N4 0.0219(9) 0.0165(8) 0.0201(8) 0.0003(6) 0.0015(6) 0.0022(6)
C1 0.0165(10) 0.0131(9) 0.0144(8) 0.0036(7) 0.0034(7) -0.0014(6)
C2 0.0157(11) 0.0154(9) 0.0172(9) 0.0041(7) 0.0042(7) 0.0011(7)
C3 0.0121(10) 0.0214(9) 0.0173(8) 0.0061(8) 0.0028(6) 0.0010(7)
C4 0.0171(11) 0.0171(9) 0.0153(9) 0.0031(7) 0.0029(7) -0.0024(7)
C5 0.0180(11) 0.0150(9) 0.0147(8) 0.0006(7) 0.0029(7) -0.0009(7)
C6 0.0158(10) 0.0141(9) 0.0151(8) 0.0047(7) 0.0036(7) 0.0000(7)
C7 0.0146(10) 0.0106(8) 0.0181(9) 0.0028(7) 0.0028(7) -0.0011(6)
C8 0.0091(10) 0.0211(10) 0.0155(9) -0.0005(7) -0.0012(7) 0.0016(7)
C9 0.0182(10) 0.0224(10) 0.0200(9) 0.0002(8) 0.0026(7) 0.0007(8)
C10 0.0203(11) 0.0263(10) 0.0237(10) -0.0074(8) -0.0002(8) 0.0039(8)
C11 0.0154(11) 0.0434(13) 0.0186(9) -0.0073(8) 0.0015(7) 0.0050(8)
C12 0.0178(11) 0.0407(12) 0.0201(10) 0.0053(8) 0.0038(8) -0.0009(8)
C13 0.0191(11) 0.0229(10) 0.0212(10) 0.0032(8) 0.0037(7) 0.0013(7)
C14 0.0129(10) 0.0216(9) 0.0169(9) -0.0009(7) 0.0018(7) 0.0030(7)
C15 0.0139(10) 0.0189(10) 0.0210(9) 0.0037(7) 0.0033(7) 0.0007(7)
C16 0.0166(10) 0.0189(10) 0.0180(9) 0.0006(7) -0.0023(7) -0.0025(7)
C17 0.0131(11) 0.0183(9) 0.0185(9) 0.0028(7) -0.0007(7) -0.0015(7)
C18 0.0165(10) 0.0146(9) 0.0092(7) -0.0007(7) 0.0030(6) 0.0013(7)
C19 0.0100(10) 0.0123(8) 0.0191(9) 0.0011(7) 0.0028(7) -0.0016(6)
C20 0.0181(11) 0.0180(9) 0.0167(9) 0.0018(7) 0.0049(7) -0.0009(7)
C21 0.0230(12) 0.0168(9) 0.0314(11) -0.0010(8) 0.0140(8) 0.0016(7)
C22 0.0140(11) 0.0157(9) 0.0372(11) 0.0077(8) 0.0063(8) 0.0025(7)
C23 0.0194(11) 0.0187(10) 0.0224(10) 0.0067(8) -0.0018(7) -0.0010(7)
C24 0.0195(11) 0.0159(9) 0.0184(9) 0.0005(7) 0.0034(7) -0.0003(7)
C25 0.0139(10) 0.0150(9) 0.0128(8) -0.0011(7) 0.0039(6) 0.0010(6)
C26 0.0165(11) 0.0156(9) 0.0155(9) 0.0004(7) 0.0029(7) 0.0027(7)
C27 0.0173(11) 0.0172(9) 0.0173(9) 0.0001(7) 0.0044(7) -0.0012(7)
C28 0.0112(10) 0.0225(10) 0.0198(9) 0.0001(7) 0.0050(7) -0.0025(7)
C29 0.0139(10) 0.0179(10) 0.0140(8) -0.0013(7) 0.0041(6) 0.0017(7)
C30 0.0159(10) 0.0146(9) 0.0112(8) -0.0006(7) 0.0043(7) 0.0015(7)
C31 0.0162(11) 0.0235(10) 0.0266(10) -0.0011(8) 0.0051(7) 0.0022(7)
C32 0.0175(11) 0.0259(10) 0.0210(9) 0.0005(8) 0.0009(7) -0.0034(8)
C33 0.0130(11) 0.0219(10) 0.0298(10) 0.0031(8) 0.0046(8) 0.0007(7)
C34 0.0211(12) 0.0209(10) 0.0333(11) 0.0063(8) 0.0042(8) -0.0020(7)
C35 0.0342(13) 0.0197(10) 0.0288(11) 0.0077(9) 0.0067(9) 0.0044(8)

loop_
_atom_type_symbol
_atom_type_description
_atom_type_scat_dispersion_real
_atom_type_scat_dispersion_imag
_atom_type_scat_source
C C 0.0181 0.0091 'International Tables Vol C Tables 4.2.6.8 and 6.1.1.4'
H H 0.0000 0.0000 'International Tables Vol C Tables 4.2.6.8 and 6.1.1.4'
N N 0.0311 0.0180 'International Tables Vol C Tables 4.2.6.8 and 6.1.1.4'
O O 0.0492 0.0322 'International Tables Vol C Tables 4.2.6.8 and 6.1.1.4'
Fe Fe -1.1336 3.1974 'International Tables Vol C Tables 4.2.6.8 and 6.1.1.4'

loop_
_geom_angle_atom_site_label_1
_geom_angle_atom_site_label_2
_geom_angle_atom_site_label_3
_geom_angle
O1 Fe1 N1 81.22(5)
O1 Fe1 N2 108.81(5)
O1 Fe1 N3 164.68(5)
O1 Fe1 N4 94.74(5)
O2 Fe1 O1 89.72(5)
O2 Fe1 N1 99.46(5)
O2 Fe1 N2 159.88(5)
O2 Fe1 N3 83.07(5)
O2 Fe1 N4 101.33(5)
N1 Fe1 N2 76.49(5)
N1 Fe1 N3 86.63(5)
N2 Fe1 N3 77.05(5)
N4 Fe1 N1 158.80(5)
N4 Fe1 N2 85.30(6)
N4 Fe1 N3 99.92(5)
C1 O1 Fe1 117.20(9)
C30 O2 Fe1 137.96(10)
C7 N1 Fe1 124.21(11)
C7 N1 C14 121.73(14)
C14 N1 Fe1 113.62(10)
Fe1 N2 H2 108.2
C15 N2 Fe1 112.86(10)
C15 N2 H2 108.2
C16 N2 Fe1 105.08(9)
C16 N2 H2 108.2
C16 N2 C15 114.19(13)
C17 N3 Fe1 113.70(9)
C18 N3 Fe1 127.03(11)
C18 N3 C17 118.15(13)
C35 N4 Fe1 153.56(15)
O1 C1 C2 119.27(14)
O1 C1 C6 122.55(14)
C6 C1 C2 118.17(14)
C1 C2 C31 118.88(14)
C3 C2 C1 119.97(15)
C3 C2 C31 120.95(15)
C2 C3 H3 118.6
C2 C3 C4 122.73(15)
C4 C3 H3 118.6
C3 C4 C32 120.77(15)
C5 C4 C3 117.29(15)
C5 C4 C32 121.94(15)
C4 C5 H5 118.9
C4 C5 C6 122.30(15)
C6 C5 H5 118.9
C1 C6 C7 120.83(14)
C5 C6 C1 119.48(15)
C5 C6 C7 119.64(14)
N1 C7 C6 119.89(14)
N1 C7 C8 121.16(15)
C6 C7 C8 118.88(14)
C9 C8 C7 120.80(14)
C13 C8 C7 119.78(14)
C13 C8 C9 119.38(15)
C8 C9 H9 120.0
C10 C9 C8 119.97(16)
C10 C9 H9 120.0
C9 C10 H10 119.8
C11 C10 C9 120.31(17)
C11 C10 H10 119.8
C10 C11 H11 120.0
C10 C11 C12 119.97(16)
C12 C11 H11 120.0
C11 C12 H12 119.9
C13 C12 C11 120.17(16)
C13 C12 H12 119.9
C8 C13 H13 119.9
C12 C13 C8 120.18(16)
C12 C13 H13 119.9
N1 C14 H14A 110.4
N1 C14 H14B 110.4
N1 C14 C15 106.72(13)
H14A C14 H14B 108.6
C15 C14 H14A 110.4
C15 C14 H14B 110.4
N2 C15 C14 111.49(13)
N2 C15 H15A 109.3
N2 C15 H15B 109.3
C14 C15 H15A 109.3
C14 C15 H15B 109.3
H15A C15 H15B 108.0
N2 C16 H16A 109.4
N2 C16 H16B 109.4
N2 C16 C17 111.25(13)
H16A C16 H16B 108.0
C17 C16 H16A 109.4
C17 C16 H16B 109.4
N3 C17 C16 108.85(13)
N3 C17 H17A 109.9
N3 C17 H17B 109.9
C16 C17 H17A 109.9
C16 C17 H17B 109.9
H17A C17 H17B 108.3
N3 C18 C19 119.54(14)
N3 C18 C25 122.95(14)
C25 C18 C19 117.50(13)
C20 C19 C18 118.63(14)
C24 C19 C18 122.34(14)
C24 C19 C20 118.97(15)
C19 C20 H20 119.7
C21 C20 C19 120.58(16)
C21 C20 H20 119.7
C20 C21 H21 120.0
C20 C21 C22 120.01(15)
C22 C21 H21 120.0
C21 C22 H22 120.1
C23 C22 C21 119.76(16)
C23 C22 H22 120.1
C22 C23 H23 119.7
C22 C23 C24 120.62(16)
C24 C23 H23 119.7
C19 C24 H24 120.0
C23 C24 C19 119.99(15)
C23 C24 H24 120.0
C26 C25 C18 119.32(14)
C26 C25 C30 118.29(14)
C30 C25 C18 122.23(14)
C25 C26 H26 118.5
C27 C26 C25 122.99(15)
C27 C26 H26 118.5
C26 C27 C28 117.44(15)
C26 C27 C34 122.03(15)
C28 C27 C34 120.48(15)
C27 C28 H28 118.7
C29 C28 C27 122.56(15)
C29 C28 H28 118.7
C28 C29 C30 119.55(15)
C28 C29 C33 122.08(15)
C30 C29 C33 118.37(14)
O2 C30 C25 123.62(14)
O2 C30 C29 117.23(14)
C29 C30 C25 119.15(14)
C2 C31 H31A 109.5
C2 C31 H31B 109.5
C2 C31 H31C 109.5
H31A C31 H31B 109.5
H31A C31 H31C 109.5
H31B C31 H31C 109.5
C4 C32 H32A 109.5
C4 C32 H32B 109.5
C4 C32 H32C 109.5
H32A C32 H32B 109.5
H32A C32 H32C 109.5
H32B C32 H32C 109.5
C29 C33 H33A 109.5
C29 C33 H33B 109.5
C29 C33 H33C 109.5
H33A C33 H33B 109.5
H33A C33 H33C 109.5
H33B C33 H33C 109.5
C27 C34 H34A 109.5
C27 C34 H34B 109.5
C27 C34 H34C 109.5
H34A C34 H34B 109.5
H34A C34 H34C 109.5
H34B C34 H34C 109.5
N4 C35 O3 175.7(2)

loop_
_geom_bond_atom_site_label_1
_geom_bond_atom_site_label_2
_geom_bond_distance
Fe1 O1 1.9605(11)
Fe1 O2 1.8988(11)
Fe1 N1 2.1715(13)
Fe1 N2 2.2093(14)
Fe1 N3 2.2165(13)
Fe1 N4 2.0078(14)
O1 C1 1.3368(18)
O2 C30 1.3122(18)
O3 C35 1.207(2)
N1 C7 1.296(2)
N1 C14 1.460(2)
N2 H2 1.0000
N2 C15 1.478(2)
N2 C16 1.476(2)
N3 C17 1.481(2)
N3 C18 1.296(2)
N4 C35 1.160(2)
C1 C2 1.417(2)
C1 C6 1.415(2)
C2 C3 1.382(2)
C2 C31 1.497(2)
C3 H3 0.9500
C3 C4 1.399(2)
C4 C5 1.379(2)
C4 C32 1.507(2)
C5 H5 0.9500
C5 C6 1.413(2)
C6 C7 1.461(2)
C7 C8 1.500(2)
C8 C9 1.390(2)
C8 C13 1.389(2)
C9 H9 0.9500
C9 C10 1.387(2)
C10 H10 0.9500
C10 C11 1.375(3)
C11 H11 0.9500
C11 C12 1.383(3)
C12 H12 0.9500
C12 C13 1.383(2)
C13 H13 0.9500
C14 H14A 0.9900
C14 H14B 0.9900
C14 C15 1.527(2)
C15 H15A 0.9900
C15 H15B 0.9900
C16 H16A 0.9900
C16 H16B 0.9900
C16 C17 1.512(2)
C17 H17A 0.9900
C17 H17B 0.9900
C18 C19 1.507(2)
C18 C25 1.462(2)
C19 C20 1.393(2)
C19 C24 1.392(2)
C20 H20 0.9500
C20 C21 1.384(2)
C21 H21 0.9500
C21 C22 1.386(3)
C22 H22 0.9500
C22 C23 1.376(2)
C23 H23 0.9500
C23 C24 1.389(2)
C24 H24 0.9500
C25 C26 1.410(2)
C25 C30 1.420(2)
C26 H26 0.9500
C26 C27 1.375(2)
C27 C28 1.403(2)
C27 C34 1.508(2)
C28 H28 0.9500
C28 C29 1.379(2)
C29 C30 1.418(2)
C29 C33 1.504(2)
C31 H31A 0.9800
C31 H31B 0.9800
C31 H31C 0.9800
C32 H32A 0.9800
C32 H32B 0.9800
C32 H32C 0.9800
C33 H33A 0.9800
C33 H33B 0.9800
C33 H33C 0.9800
C34 H34A 0.9800
C34 H34B 0.9800
C34 H34C 0.9800

loop_
_geom_torsion_atom_site_label_1
_geom_torsion_atom_site_label_2
_geom_torsion_atom_site_label_3
_geom_torsion_atom_site_label_4
_geom_torsion
Fe1 O1 C1 C2 128.18(12)
Fe1 O1 C1 C6 -50.94(17)
Fe1 O2 C30 C25 -0.8(2)
Fe1 O2 C30 C29 178.85(11)
Fe1 N1 C7 C6 1.3(2)
Fe1 N1 C7 C8 178.33(11)
Fe1 N1 C14 C15 -44.27(14)
Fe1 N2 C15 C14 -26.95(16)
Fe1 N2 C16 C17 53.86(14)
Fe1 N3 C17 C16 15.70(15)
Fe1 N3 C18 C19 158.59(10)
Fe1 N3 C18 C25 -20.9(2)
O1 Fe1 O2 C30 157.96(14)
O1 C1 C2 C3 -177.47(13)
O1 C1 C2 C31 -2.4(2)
O1 C1 C6 C5 177.94(14)
O1 C1 C6 C7 -4.5(2)
N1 Fe1 O2 C30 76.91(15)
N1 C7 C8 C9 88.5(2)
N1 C7 C8 C13 -89.4(2)
N1 C14 C15 N2 45.74(17)
N2 Fe1 O2 C30 0.4(2)
N2 C16 C17 N3 -46.85(17)
N3 Fe1 O2 C30 -8.49(14)
N3 C18 C19 C20 -93.56(18)
N3 C18 C19 C24 83.72(19)
N3 C18 C25 C26 -168.88(14)
N3 C18 C25 C30 6.4(2)
N4 Fe1 O2 C30 -107.27(14)
C1 C2 C3 C4 -0.1(2)
C1 C6 C7 N1 29.4(2)
C1 C6 C7 C8 -147.71(14)
C2 C1 C6 C5 -1.2(2)
C2 C1 C6 C7 176.32(14)
C2 C3 C4 C5 -2.0(2)
C2 C3 C4 C32 178.75(15)
C3 C4 C5 C6 2.5(2)
C4 C5 C6 C1 -0.9(2)
C4 C5 C6 C7 -178.48(14)
C5 C6 C7 N1 -153.07(15)
C5 C6 C7 C8 29.8(2)
C6 C1 C2 C3 1.7(2)
C6 C1 C2 C31 176.72(14)
C6 C7 C8 C9 -94.36(19)
C6 C7 C8 C13 87.69(19)
C7 N1 C14 C15 128.45(15)
C7 C8 C9 C10 -177.23(15)
C7 C8 C13 C12 176.91(16)
C8 C9 C10 C11 0.3(3)
C9 C8 C13 C12 -1.1(3)
C9 C10 C11 C12 -1.0(3)
C10 C11 C12 C13 0.6(3)
C11 C12 C13 C8 0.4(3)
C13 C8 C9 C10 0.7(3)
C14 N1 C7 C6 -170.67(14)
C14 N1 C7 C8 6.4(2)
C15 N2 C16 C17 -70.33(17)
C16 N2 C15 C14 92.97(16)
C17 N3 C18 C19 -8.5(2)
C17 N3 C18 C25 172.08(13)
C18 N3 C17 C16 -175.56(13)
C18 C19 C20 C21 175.62(15)
C18 C19 C24 C23 -174.65(15)
C18 C25 C26 C27 173.84(15)
C18 C25 C30 O2 5.7(2)
C18 C25 C30 C29 -173.90(13)
C19 C18 C25 C26 11.7(2)
C19 C18 C25 C30 -173.05(13)
C19 C20 C21 C22 -0.7(3)
C20 C19 C24 C23 2.6(2)
C20 C21 C22 C23 2.3(3)
C21 C22 C23 C24 -1.4(2)
C22 C23 C24 C19 -1.1(2)
C24 C19 C20 C21 -1.7(2)
C25 C18 C19 C20 85.92(17)
C25 C18 C19 C24 -96.80(18)
C25 C26 C27 C28 0.7(2)
C25 C26 C27 C34 -176.64(15)
C26 C25 C30 O2 -178.94(14)
C26 C25 C30 C29 1.4(2)
C26 C27 C28 C29 0.5(2)
C27 C28 C29 C30 -0.6(2)
C27 C28 C29 C33 -179.87(15)
C28 C29 C30 O2 179.98(14)
C28 C29 C30 C25 -0.4(2)
C30 C25 C26 C27 -1.6(2)
C31 C2 C3 C4 -175.03(15)
C32 C4 C5 C6 -178.25(14)
C33 C29 C30 O2 -0.7(2)
C33 C29 C30 C25 178.90(14)
C34 C27 C28 C29 177.84(15)
